data_4300307
loop_
_publ_author_name
'Aucott, Stephen M.'
'Kilian, Petr'
'Milton, Heather L.'
'Robertson, Stuart D.'
'Slawin, Alexandra M. Z.'
'Woollins, J. Derek'

_publ_section_title
;
 Bis(Cyclopentadienyl)Titanium Complexes of Naphthalene--1,8-Dithiolates,
 Biphenyl 2,2'-Dithiolates, and Related Ligands
;
_journal_coden_ASTM INOCAJ
_journal_issue 8
_journal_name_full 'Inorganic Chemistry'
_journal_page_first 2710
_journal_page_last 2718
_journal_paper_doi 10.1021/ic048483l
_journal_volume 44
_journal_year 2005
_chemical_formula_sum 'C46 H52 Cl12 O12 Ti8'
_chemical_formula_weight 1605.48
_space_group_IT_number 14
_symmetry_cell_setting monoclinic
_symmetry_space_group_name_Hall '-P 2ybc'
_symmetry_space_group_name_H-M 'P 1 21/c 1'
_cell_angle_alpha 90.00
_cell_angle_beta 103.036(4)
_cell_angle_gamma 90.00
_cell_formula_units_Z 8
_cell_length_a 20.265(4)
_cell_length_b 16.343(3)
_cell_length_c 38.350(8)
_cell_measurement_temperature 293(2)
_cell_volume 12373(4)
_diffrn_ambient_temperature 293(2)
_exptl_crystal_density_diffrn 1.724
_cod_duplicate_entry 4300852
_cod_depositor_comments
;
The following automatic conversions were performed:
'_symmetry_cell_setting' value 'Monoclinic' changed to 'monoclinic'
according to '/home/saulius/struct/CIF-dictionaries/cif_core.dic'
dictionary named 'cif_core.dic' version 2.4.1 from 2010-06-29.

Automatic conversion script
Id: cif_fix_enum 1527 2010-12-29 10:47:43Z saulius 
;
_cod_original_sg_symbol_H-M 'P 21/c'
_cod_database_code 4300307

loop_
_symmetry_equiv_pos_as_xyz
'x, y, z'
'-x, y+1/2, -z+1/2'
'-x, -y, -z'
'x, -y-1/2, z-1/2'

loop_
_atom_site_label
_atom_site_type_symbol
_atom_site_fract_x
_atom_site_fract_y
_atom_site_fract_z
_atom_site_U_iso_or_equiv
_atom_site_adp_type
_atom_site_occupancy
_atom_site_symmetry_multiplicity
_atom_site_calc_flag
_atom_site_refinement_flags
_atom_site_disorder_assembly
_atom_site_disorder_group
Ti1 Ti -0.29817(8) 0.07714(10) -0.22735(4) 0.0192(4) Uani 1 1 d . . .
Ti2 Ti -0.19491(8) 0.10040(10) -0.28803(5) 0.0202(4) Uani 1 1 d . . .
Ti3 Ti -0.30601(8) 0.25779(11) -0.33300(4) 0.0200(4) Uani 1 1 d . . .
Ti4 Ti -0.40905(8) 0.23759(10) -0.27338(4) 0.0182(4) Uani 1 1 d . . .
Ti5 Ti -0.20433(9) 0.22369(11) -0.17124(4) 0.0205(4) Uani 1 1 d . . .
Ti6 Ti -0.09745(8) 0.25004(10) -0.23309(4) 0.0166(3) Uani 1 1 d . . .
Ti7 Ti -0.20588(9) 0.40620(10) -0.27657(5) 0.0218(4) Uani 1 1 d . . .
Ti8 Ti -0.31196(9) 0.38067(11) -0.21580(4) 0.0207(4) Uani 1 1 d . . .
O1 O -0.2402(3) 0.0606(4) -0.25618(18) 0.0255(15) Uani 1 1 d . . .
O2 O -0.2525(3) 0.1734(4) -0.31340(16) 0.0259(16) Uani 1 1 d . . .
O3 O -0.3807(3) 0.2454(4) -0.31491(17) 0.0237(15) Uani 1 1 d . . .
O4 O -0.3574(3) 0.1550(4) -0.24911(17) 0.0227(15) Uani 1 1 d . . .
O5 O -0.1407(3) 0.2425(4) -0.19658(18) 0.0308(16) Uani 1 1 d . . .
O6 O -0.1371(3) 0.3360(4) -0.25897(18) 0.0250(16) Uani 1 1 d . . .
O7 O -0.2505(4) 0.4145(4) -0.24053(18) 0.0304(17) Uani 1 1 d . . .
O8 O -0.2683(4) 0.2991(4) -0.18816(17) 0.0289(17) Uani 1 1 d . . .
O17 O -0.2446(3) 0.1279(4) -0.18895(18) 0.0266(16) Uani 1 1 d . . .
O18 O -0.1296(3) 0.1621(4) -0.26042(18) 0.0256(16) Uani 1 1 d . . .
O19 O -0.2632(4) 0.3464(4) -0.31051(17) 0.0298(17) Uani 1 1 d . . .
O20 O -0.3744(3) 0.3284(4) -0.24939(17) 0.0232(15) Uani 1 1 d . . .
C1 C -0.3298(7) -0.0642(6) -0.2377(3) 0.040(3) Uani 1 1 d . . .
H1A H -0.3169 -0.0930 -0.2560 0.048 Uiso 1 1 calc R . .
C2 C -0.2920(6) -0.0591(7) -0.2027(4) 0.042(3) Uani 1 1 d . . .
H2A H -0.2499 -0.0829 -0.1938 0.050 Uiso 1 1 calc R . .
C3 C -0.3288(6) -0.0118(7) -0.1835(3) 0.036(3) Uani 1 1 d . . .
H3A H -0.3150 0.0012 -0.1594 0.043 Uiso 1 1 calc R . .
C4 C -0.3901(5) 0.0132(7) -0.2064(3) 0.028(2) Uani 1 1 d . . .
H4A H -0.4239 0.0447 -0.2002 0.034 Uiso 1 1 calc R . .
C5 C -0.3900(5) -0.0198(6) -0.2415(3) 0.029(2) Uani 1 1 d . . .
H5A H -0.4233 -0.0129 -0.2624 0.035 Uiso 1 1 calc R . .
C6 C -0.2095(5) -0.0249(6) -0.3207(3) 0.028(2) Uani 1 1 d . . .
H6A H -0.2490 -0.0546 -0.3215 0.033 Uiso 1 1 calc R . .
C7 C -0.2002(5) 0.0364(6) -0.3453(3) 0.028(2) Uani 1 1 d . . .
H7A H -0.2321 0.0538 -0.3654 0.033 Uiso 1 1 calc R . .
C8 C -0.1339(6) 0.0656(7) -0.3338(3) 0.033(3) Uani 1 1 d . . .
H8A H -0.1139 0.1058 -0.3451 0.040 Uiso 1 1 calc R . .
C9 C -0.1026(6) 0.0240(7) -0.3023(3) 0.041(3) Uani 1 1 d . . .
H9A H -0.0590 0.0330 -0.2888 0.049 Uiso 1 1 calc R . .
C10 C -0.1485(6) -0.0327(7) -0.2949(3) 0.034(3) Uani 1 1 d . . .
H10A H -0.1403 -0.0698 -0.2760 0.041 Uiso 1 1 calc R . .
C11 C -0.3824(5) 0.2476(6) -0.3912(3) 0.028(2) Uani 1 1 d . . .
H11A H -0.4281 0.2363 -0.3932 0.034 Uiso 1 1 calc R . .
C12 C -0.3311(6) 0.1896(6) -0.3900(3) 0.032(3) Uani 1 1 d . . .
H12A H -0.3360 0.1330 -0.3906 0.039 Uiso 1 1 calc R . .
C13 C -0.2688(5) 0.2352(7) -0.3878(2) 0.028(2) Uani 1 1 d . . .
H13A H -0.2263 0.2128 -0.3871 0.033 Uiso 1 1 calc R . .
C14 C -0.2839(5) 0.3187(7) -0.3871(2) 0.028(2) Uani 1 1 d . . .
H14A H -0.2533 0.3616 -0.3857 0.034 Uiso 1 1 calc R . .
C15 C -0.3529(5) 0.3257(7) -0.3887(2) 0.029(2) Uani 1 1 d . . .
H15A H -0.3760 0.3747 -0.3882 0.035 Uiso 1 1 calc R . .
C16 C -0.5146(5) 0.1699(7) -0.2979(3) 0.032(3) Uani 1 1 d . . .
H16A H -0.5158 0.1255 -0.3131 0.038 Uiso 1 1 calc R . .
C17 C -0.5217(5) 0.2501(7) -0.3089(3) 0.034(3) Uani 1 1 d . . .
H17A H -0.5268 0.2693 -0.3322 0.041 Uiso 1 1 calc R . .
C18 C -0.5199(5) 0.2981(7) -0.2775(4) 0.047(4) Uani 1 1 d . . .
H18A H -0.5251 0.3546 -0.2766 0.056 Uiso 1 1 calc R . .
C19 C -0.5087(5) 0.2443(8) -0.2484(3) 0.035(3) Uani 1 1 d . . .
H19A H -0.5043 0.2588 -0.2245 0.042 Uiso 1 1 calc R . .
C20 C -0.5054(5) 0.1641(7) -0.2617(3) 0.033(3) Uani 1 1 d . . .
H20A H -0.4982 0.1162 -0.2482 0.040 Uiso 1 1 calc R . .
C21 C -0.2029(5) 0.1729(7) -0.1128(2) 0.028(2) Uani 1 1 d . . .
H21A H -0.2303 0.1285 -0.1105 0.033 Uiso 1 1 calc R . .
C22 C -0.2211(5) 0.2544(6) -0.1122(2) 0.026(2) Uani 1 1 d . . .
H22A H -0.2626 0.2741 -0.1093 0.031 Uiso 1 1 calc R . .
C23 C -0.1674(6) 0.3011(7) -0.1168(3) 0.034(3) Uani 1 1 d . . .
H23A H -0.1667 0.3580 -0.1179 0.041 Uiso 1 1 calc R . .
C24 C -0.1145(5) 0.2502(6) -0.1195(2) 0.027(2) Uani 1 1 d . . .
H24A H -0.0720 0.2668 -0.1222 0.032 Uiso 1 1 calc R . .
C25 C -0.1360(6) 0.1686(7) -0.1173(3) 0.033(3) Uani 1 1 d . . .
H25A H -0.1109 0.1215 -0.1187 0.040 Uiso 1 1 calc R . .
C26 C 0.0073(5) 0.2218(7) -0.1900(3) 0.035(3) Uani 1 1 d . . .
H26A H 0.0062 0.1971 -0.1683 0.042 Uiso 1 1 calc R . .
C27 C 0.0118(5) 0.1833(7) -0.2218(3) 0.041(3) Uani 1 1 d . . .
H27A H 0.0145 0.1271 -0.2250 0.049 Uiso 1 1 calc R . .
C28 C 0.0115(5) 0.2407(9) -0.2477(3) 0.043(3) Uani 1 1 d . . .
H28A H 0.0134 0.2303 -0.2713 0.052 Uiso 1 1 calc R . .
C29 C 0.0078(5) 0.3169(7) -0.2328(3) 0.039(3) Uani 1 1 d . . .
H29A H 0.0075 0.3667 -0.2445 0.047 Uiso 1 1 calc R . .
C30 C 0.0047(5) 0.3069(7) -0.1978(3) 0.029(2) Uani 1 1 d . . .
H30A H 0.0014 0.3487 -0.1819 0.035 Uiso 1 1 calc R . .
C31 C -0.2331(8) 0.5259(8) -0.3134(4) 0.059(4) Uani 1 1 d . . .
H31A H -0.2757 0.5313 -0.3286 0.070 Uiso 1 1 calc R . .
C32 C -0.1788(7) 0.4910(7) -0.3220(3) 0.046(3) Uani 1 1 d . . .
H32A H -0.1784 0.4675 -0.3440 0.056 Uiso 1 1 calc R . .
C33 C -0.1243(7) 0.4950(8) -0.2934(5) 0.061(5) Uani 1 1 d . . .
H33A H -0.0804 0.4777 -0.2929 0.073 Uiso 1 1 calc R . .
C34 C -0.1490(12) 0.5324(10) -0.2637(4) 0.090(8) Uani 1 1 d . . .
H34A H -0.1251 0.5406 -0.2402 0.108 Uiso 1 1 calc R . .
C35 C -0.2157(12) 0.5524(8) -0.2786(6) 0.090(7) Uani 1 1 d . . .
H35A H -0.2445 0.5797 -0.2668 0.108 Uiso 1 1 calc R . .
C36 C -0.3571(6) 0.5162(6) -0.2137(3) 0.032(3) Uani 1 1 d . . .
H36A H -0.3613 0.5497 -0.2337 0.038 Uiso 1 1 calc R . .
C37 C -0.3006(6) 0.5102(7) -0.1851(3) 0.038(3) Uani 1 1 d . . .
H37A H -0.2613 0.5413 -0.1824 0.045 Uiso 1 1 calc R . .
C38 C -0.3126(6) 0.4507(7) -0.1617(3) 0.034(3) Uani 1 1 d . . .
H38A H -0.2822 0.4328 -0.1412 0.040 Uiso 1 1 calc R . .
C39 C -0.3782(5) 0.4222(7) -0.1744(3) 0.035(3) Uani 1 1 d . . .
H39A H -0.4003 0.3832 -0.1635 0.042 Uiso 1 1 calc R . .
C40 C -0.4053(5) 0.4631(7) -0.2067(3) 0.035(3) Uani 1 1 d . . .
H40A H -0.4485 0.4555 -0.2209 0.042 Uiso 1 1 calc R . .
Ti9 Ti -0.35596(8) 0.64464(10) -0.05388(4) 0.0162(4) Uani 1 1 d . . .
Ti10 Ti -0.32687(8) 0.64897(10) 0.04009(4) 0.0175(4) Uani 1 1 d . . .
Ti11 Ti -0.15174(8) 0.64803(10) 0.04743(4) 0.0178(4) Uani 1 1 d . . .
Ti12 Ti -0.17816(8) 0.64482(10) -0.04565(4) 0.0160(4) Uani 1 1 d . . .
Ti13 Ti -0.35645(8) 0.86447(10) -0.05609(4) 0.0179(4) Uani 1 1 d . . .
Ti14 Ti -0.32711(8) 0.86890(10) 0.03835(4) 0.0186(4) Uani 1 1 d . . .
Ti15 Ti -0.15317(8) 0.86965(11) 0.04518(4) 0.0189(4) Uani 1 1 d . . .
Ti16 Ti -0.17986(8) 0.86444(10) -0.04825(4) 0.0173(4) Uani 1 1 d . . .
O9 O -0.3534(3) 0.6250(4) -0.00698(17) 0.0287(16) Uani 1 1 d . . .
O10 O -0.2373(3) 0.6237(4) 0.05114(17) 0.0260(16) Uani 1 1 d . . .
O11 O -0.1521(3) 0.6194(4) 0.00161(17) 0.0274(16) Uani 1 1 d . . .
O12 O -0.2691(3) 0.6271(4) -0.05624(18) 0.0264(16) Uani 1 1 d . . .
O13 O -0.3512(3) 0.8891(4) -0.00925(17) 0.0256(16) Uani 1 1 d . . .
O14 O -0.2379(3) 0.8944(4) 0.04964(18) 0.0247(15) Uani 1 1 d . . .
O15 O -0.1574(4) 0.8943(4) -0.00163(17) 0.0261(16) Uani 1 1 d . . .
O16 O -0.2703(3) 0.8807(4) -0.06081(19) 0.0298(17) Uani 1 1 d . . .
O21 O -0.3670(3) 0.7551(4) -0.05910(18) 0.0273(15) Uani 1 1 d . . .
O22 O -0.3284(3) 0.7592(4) 0.04179(17) 0.0269(16) Uani 1 1 d . . .
O23 O -0.1486(3) 0.7592(4) 0.04732(17) 0.0255(15) Uani 1 1 d . . .
O24 O -0.1711(3) 0.7550(4) -0.04664(17) 0.0229(14) Uani 1 1 d . . .
C41 C -0.4267(6) 0.5248(6) -0.0659(3) 0.030(3) Uani 1 1 d . . .
H41A H -0.4281 0.4881 -0.0475 0.036 Uiso 1 1 calc R . .
C42 C -0.4696(5) 0.5948(7) -0.0756(3) 0.030(3) Uani 1 1 d . . .
H42A H -0.5039 0.6120 -0.0648 0.035 Uiso 1 1 calc R . .
C43 C -0.4500(5) 0.6328(7) -0.1047(3) 0.035(3) Uani 1 1 d . . .
H43A H -0.4689 0.6800 -0.1165 0.042 Uiso 1 1 calc R . .
C44 C -0.3968(5) 0.5871(6) -0.1129(3) 0.025(2) Uani 1 1 d . . .
H44A H -0.3747 0.5981 -0.1311 0.029 Uiso 1 1 calc R . .
C45 C -0.3830(6) 0.5220(6) -0.0888(3) 0.034(3) Uani 1 1 d . . .
H45A H -0.3495 0.4828 -0.0882 0.041 Uiso 1 1 calc R . .
C46 C -0.3569(5) 0.5300(7) 0.0688(3) 0.030(2) Uani 1 1 d . . .
H46A H -0.3365 0.4804 0.0657 0.036 Uiso 1 1 calc R . .
C47 C -0.3328(5) 0.5878(7) 0.0960(3) 0.034(3) Uani 1 1 d . . .
H47A H -0.2938 0.5827 0.1140 0.040 Uiso 1 1 calc R . .
C48 C -0.3772(5) 0.6535(7) 0.0912(3) 0.031(3) Uani 1 1 d . . .
H48A H -0.3729 0.7001 0.1055 0.037 Uiso 1 1 calc R . .
C49 C -0.4290(5) 0.6378(7) 0.0617(3) 0.027(2) Uani 1 1 d . . .
H49A H -0.4656 0.6719 0.0527 0.032 Uiso 1 1 calc R . .
C50 C -0.4165(5) 0.5604(6) 0.0474(3) 0.028(2) Uani 1 1 d . . .
H50A H -0.4432 0.5349 0.0274 0.034 Uiso 1 1 calc R . .
C51 C -0.1071(6) 0.5303(7) 0.0823(3) 0.039(3) Uani 1 1 d . . .
H51A H -0.1310 0.4813 0.0791 0.047 Uiso 1 1 calc R . .
C52 C -0.1124(6) 0.5926(6) 0.1069(3) 0.034(3) Uani 1 1 d . . .
H52A H -0.1405 0.5920 0.1230 0.041 Uiso 1 1 calc R . .
C53 C -0.0683(5) 0.6551(7) 0.1030(3) 0.031(3) Uani 1 1 d . . .
H53A H -0.0621 0.7035 0.1161 0.038 Uiso 1 1 calc R . .
C54 C -0.0345(5) 0.6338(9) 0.0762(3) 0.046(3) Uani 1 1 d . . .
H54A H -0.0024 0.6652 0.0684 0.055 Uiso 1 1 calc R . .
C55 C -0.0581(6) 0.5568(9) 0.0634(3) 0.049(4) Uani 1 1 d . . .
H55A H -0.0441 0.5276 0.0455 0.059 Uiso 1 1 calc R . .
C56 C -0.0873(6) 0.5563(7) -0.0531(3) 0.036(3) Uani 1 1 d . . .
H56A H -0.0579 0.5341 -0.0332 0.043 Uiso 1 1 calc R . .
C57 C -0.0784(6) 0.6293(7) -0.0697(3) 0.036(3) Uani 1 1 d . . .
H57A H -0.0420 0.6650 -0.0626 0.043 Uiso 1 1 calc R . .
C58 C -0.1330(5) 0.6405(7) -0.0987(3) 0.031(2) Uani 1 1 d . . .
H58A H -0.1393 0.6848 -0.1143 0.037 Uiso 1 1 calc R . .
C59 C -0.1756(6) 0.5751(7) -0.1002(3) 0.036(3) Uani 1 1 d . . .
H59A H -0.2158 0.5672 -0.1171 0.043 Uiso 1 1 calc R . .
C60 C -0.1484(6) 0.5218(6) -0.0718(3) 0.038(3) Uani 1 1 d . . .
H60A H -0.1674 0.4729 -0.0664 0.046 Uiso 1 1 calc R . .
C61 C -0.4690(5) 0.9208(7) -0.0732(3) 0.033(3) Uani 1 1 d . . .
H61A H -0.5002 0.9095 -0.0593 0.039 Uiso 1 1 calc R . .
C62 C -0.4244(5) 0.9869(6) -0.0687(3) 0.027(2) Uani 1 1 d . . .
H62A H -0.4207 1.0275 -0.0513 0.032 Uiso 1 1 calc R . .
C63 C -0.3862(6) 0.9817(6) -0.0948(3) 0.030(3) Uani 1 1 d . . .
H63A H -0.3528 1.0182 -0.0979 0.036 Uiso 1 1 calc R . .
C64 C -0.4070(5) 0.9120(7) -0.1155(3) 0.030(2) Uani 1 1 d . . .
H64A H -0.3894 0.8942 -0.1346 0.036 Uiso 1 1 calc R . .
C65 C -0.4584(5) 0.8734(7) -0.1029(3) 0.030(3) Uani 1 1 d . . .
H65A H -0.4815 0.8260 -0.1120 0.037 Uiso 1 1 calc R . .
C66 C -0.4214(5) 0.8729(7) 0.0666(3) 0.030(2) Uani 1 1 d . . .
H66A H -0.4499 0.8278 0.0651 0.036 Uiso 1 1 calc R . .
C67 C -0.3608(6) 0.8878(8) 0.0935(3) 0.040(3) Uani 1 1 d . . .
H67A H -0.3428 0.8533 0.1126 0.048 Uiso 1 1 calc R . .
C68 C -0.3338(6) 0.9618(8) 0.0864(3) 0.040(3) Uani 1 1 d . . .
H68A H -0.2950 0.9866 0.0998 0.048 Uiso 1 1 calc R . .
C69 C -0.3760(6) 0.9926(7) 0.0550(3) 0.035(3) Uani 1 1 d . . .
H69A H -0.3693 1.0414 0.0439 0.042 Uiso 1 1 calc R . .
C70 C -0.4291(6) 0.9389(6) 0.0433(3) 0.032(3) Uani 1 1 d . . .
H70A H -0.4642 0.9459 0.0232 0.038 Uiso 1 1 calc R . .
C71 C -0.0472(6) 0.8716(7) 0.0875(3) 0.040(3) Uani 1 1 d . . .
H71A H -0.0229 0.8231 0.0925 0.048 Uiso 1 1 calc R . .
C72 C -0.0964(6) 0.9019(7) 0.1050(3) 0.038(3) Uani 1 1 d . . .
H72A H -0.1109 0.8768 0.1237 0.045 Uiso 1 1 calc R . .
C73 C -0.1190(5) 0.9758(7) 0.0893(3) 0.035(3) Uani 1 1 d . . .
H73A H -0.1515 1.0091 0.0957 0.041 Uiso 1 1 calc R . .
C74 C -0.0862(6) 0.9922(7) 0.0628(3) 0.035(3) Uani 1 1 d . . .
H74A H -0.0924 1.0383 0.0482 0.042 Uiso 1 1 calc R . .
C75 C -0.0425(5) 0.9290(7) 0.0612(3) 0.035(3) Uani 1 1 d . . .
H75A H -0.0142 0.9251 0.0452 0.042 Uiso 1 1 calc R . .
C76 C -0.0838(6) 0.8690(8) -0.0753(3) 0.043(3) Uani 1 1 d . . .
H76A H -0.0533 0.8256 -0.0715 0.051 Uiso 1 1 calc R . .
C77 C -0.0804(6) 0.9366(8) -0.0547(3) 0.041(3) Uani 1 1 d . . .
H77A H -0.0463 0.9479 -0.0346 0.049 Uiso 1 1 calc R . .
C78 C -0.1359(6) 0.9867(6) -0.0684(3) 0.035(3) Uani 1 1 d . . .
H78A H -0.1464 1.0361 -0.0588 0.041 Uiso 1 1 calc R . .
C79 C -0.1727(6) 0.9484(7) -0.0991(3) 0.039(3) Uani 1 1 d . . .
H79A H -0.2118 0.9684 -0.1142 0.047 Uiso 1 1 calc R . .
C80 C -0.1408(6) 0.8755(7) -0.1031(3) 0.041(3) Uani 1 1 d . . .
H80A H -0.1550 0.8375 -0.1212 0.049 Uiso 1 1 calc R . .
C81 C -0.2441(6) 0.4384(6) 0.0022(3) 0.033(2) Uani 1 1 d . . .
H81A H -0.2809 0.4763 0.0024 0.039 Uiso 1 1 calc R . .
H81B H -0.2038 0.4701 0.0020 0.039 Uiso 1 1 calc R . .
Cl1 Cl -0.26454(14) 0.37775(17) -0.03641(7) 0.0375(7) Uani 1 1 d . . .
Cl2 Cl -0.22986(15) 0.37727(17) 0.04114(7) 0.0373(7) Uani 1 1 d . . .
C82 C -0.1850(6) 0.7557(7) 0.1854(3) 0.036(3) Uani 1 1 d . . .
H82A H -0.1677 0.8092 0.1939 0.043 Uiso 1 1 calc R . .
H82B H -0.1493 0.7159 0.1933 0.043 Uiso 1 1 calc R . .
Cl3 Cl -0.20914(17) 0.7559(2) 0.13820(9) 0.0572(9) Uani 1 1 d . . .
Cl4 Cl -0.2559(2) 0.7311(2) 0.20363(12) 0.0779(13) Uani 1 1 d . . .
C83 C -0.3098(6) 0.7337(8) -0.1884(3) 0.047(3) Uani 1 1 d . . .
H83A H -0.3297 0.7812 -0.2020 0.056 Uiso 1 1 calc R . .
H83B H -0.3408 0.6881 -0.1950 0.056 Uiso 1 1 calc R . .
Cl5 Cl -0.29863(15) 0.7534(2) -0.14284(8) 0.0455(7) Uani 1 1 d . . .
Cl6 Cl -0.23164(19) 0.7102(2) -0.19938(11) 0.0622(10) Uani 1 1 d . . .
C84 C -0.4581(5) -0.0434(6) -0.3551(3) 0.030(2) Uani 1 1 d . . .
H84A H -0.4562 -0.0537 -0.3797 0.036 Uiso 1 1 calc R . .
H84B H -0.5031 -0.0232 -0.3549 0.036 Uiso 1 1 calc R . .
Cl7 Cl -0.44349(15) -0.13574(17) -0.33048(8) 0.0402(7) Uani 1 1 d . . .
Cl8 Cl -0.39731(15) 0.03126(18) -0.33656(8) 0.0398(7) Uani 1 1 d . . .
C85 C -0.2520(7) 0.0677(6) -0.0035(3) 0.036(3) Uani 1 1 d . . .
H85A H -0.2119 0.0366 -0.0048 0.043 Uiso 1 1 calc R . .
H85B H -0.2885 0.0294 -0.0035 0.043 Uiso 1 1 calc R . .
Cl9 Cl -0.23599(15) 0.12573(17) 0.03655(7) 0.0384(7) Uani 1 1 d . . .
Cl10 Cl -0.27404(16) 0.13161(18) -0.04100(7) 0.0416(7) Uani 1 1 d . . .
C86 C -0.0425(5) 0.5231(9) -0.1471(3) 0.047(4) Uani 1 1 d . . .
H86A H 0.0008 0.4971 -0.1466 0.057 Uiso 1 1 calc R . .
H86B H -0.0465 0.5311 -0.1226 0.057 Uiso 1 1 calc R . .
Cl11 Cl -0.10713(16) 0.46135(19) -0.16926(9) 0.0477(8) Uani 1 1 d . . .
Cl12 Cl -0.04621(16) 0.6220(2) -0.16969(9) 0.0468(7) Uani 1 1 d . . .
C87 C -0.3748(6) 0.2600(7) 0.0142(3) 0.034(3) Uani 1 1 d . . .
H87A H -0.3416 0.2578 -0.0005 0.041 Uiso 1 1 calc R . .
H87B H -0.3514 0.2506 0.0388 0.041 Uiso 1 1 calc R . .
Cl13 Cl -0.41371(16) 0.3584(2) 0.01021(9) 0.0479(8) Uani 1 1 d . . .
Cl14 Cl -0.4359(2) 0.1833(2) 0.00049(11) 0.0767(14) Uani 1 1 d . . .
C88 C -0.4503(6) 0.5367(6) -0.3426(3) 0.037(3) Uani 1 1 d . . .
H88A H -0.4994 0.5395 -0.3481 0.044 Uiso 1 1 calc R . .
H88B H -0.4360 0.5292 -0.3649 0.044 Uiso 1 1 calc R . .
Cl15 Cl -0.41631(18) 0.62883(19) -0.32216(9) 0.0522(8) Uani 1 1 d . . .
Cl16 Cl -0.42293(18) 0.4537(2) -0.31409(10) 0.0576(9) Uani 1 1 d . . .
C89 C -0.1188(6) 0.2555(7) -0.0173(3) 0.046(3) Uani 1 1 d . . .
H89A H -0.1567 0.2510 -0.0058 0.055 Uiso 1 1 calc R . .
H89B H -0.1366 0.2544 -0.0429 0.055 Uiso 1 1 calc R . .
Cl17 Cl -0.07752(18) 0.3499(2) -0.00528(10) 0.0666(11) Uani 1 1 d . . .
Cl18 Cl -0.0661(3) 0.1726(3) -0.00520(11) 0.0960(18) Uani 1 1 d . . .
C90 C -0.4421(6) 0.2055(7) -0.1125(3) 0.043(3) Uani 1 1 d . . .
H90A H -0.4899 0.2135 -0.1230 0.051 Uiso 1 1 calc R . .
H90B H -0.4376 0.1585 -0.0967 0.051 Uiso 1 1 calc R . .
Cl19 Cl -0.39784(16) 0.1863(2) -0.14714(9) 0.0476(8) Uani 1 1 d . . .
Cl20 Cl -0.40980(17) 0.2925(2) -0.08777(9) 0.0568(9) Uani 1 1 d . . .
C91 C -0.0428(6) 0.3087(8) -0.3754(3) 0.044(3) Uani 1 1 d . . .
H91A H -0.0428 0.3643 -0.3842 0.053 Uiso 1 1 calc R . .
H91B H 0.0039 0.2926 -0.3659 0.053 Uiso 1 1 calc R . .
Cl21 Cl -0.07905(17) 0.2437(2) -0.41108(8) 0.0554(9) Uani 1 1 d . . .
Cl22 Cl -0.08709(17) 0.3056(2) -0.34075(8) 0.0514(8) Uani 1 1 d . . .
C92 C 0.1068(6) 1.0108(8) 0.1878(4) 0.051(4) Uani 1 1 d . . .
H92A H 0.1435 0.9975 0.1763 0.061 Uiso 1 1 calc R . .
H92B H 0.1127 0.9782 0.2094 0.061 Uiso 1 1 calc R . .
Cl23 Cl 0.03047(15) 0.98494(19) 0.15931(9) 0.0470(8) Uani 1 1 d . . .
Cl24 Cl 0.11164(15) 1.11548(18) 0.19943(8) 0.0429(7) Uani 1 1 d . . .

loop_
_atom_site_aniso_label
_atom_site_aniso_U_11
_atom_site_aniso_U_22
_atom_site_aniso_U_33
_atom_site_aniso_U_23
_atom_site_aniso_U_13
_atom_site_aniso_U_12
Ti1 0.0187(9) 0.0204(9) 0.0206(9) 0.0006(7) 0.0086(7) -0.0026(7)
Ti2 0.0176(9) 0.0168(8) 0.0259(9) -0.0031(7) 0.0044(7) 0.0008(7)
Ti3 0.0192(8) 0.0262(9) 0.0164(8) -0.0001(7) 0.0076(6) -0.0008(8)
Ti4 0.0155(8) 0.0237(9) 0.0167(8) -0.0007(7) 0.0062(6) 0.0006(7)
Ti5 0.0201(9) 0.0219(9) 0.0197(8) -0.0009(7) 0.0046(7) -0.0004(7)
Ti6 0.0160(8) 0.0155(8) 0.0198(8) -0.0005(7) 0.0072(6) -0.0010(7)
Ti7 0.0236(9) 0.0148(8) 0.0261(9) 0.0033(7) 0.0034(7) -0.0022(7)
Ti8 0.0196(9) 0.0224(9) 0.0212(9) -0.0029(7) 0.0073(7) 0.0018(7)
O1 0.023(4) 0.028(4) 0.030(4) 0.006(3) 0.015(3) -0.002(3)
O2 0.034(4) 0.030(4) 0.014(3) 0.003(3) 0.007(3) 0.012(3)
O3 0.022(3) 0.028(4) 0.024(3) 0.003(3) 0.013(3) -0.002(3)
O4 0.027(4) 0.015(3) 0.024(3) 0.001(3) 0.002(3) -0.003(3)
O5 0.027(4) 0.042(4) 0.026(4) -0.003(3) 0.011(3) 0.000(3)
O6 0.019(3) 0.027(4) 0.030(4) 0.007(3) 0.007(3) -0.003(3)
O7 0.034(4) 0.028(4) 0.028(4) -0.003(3) 0.005(3) -0.006(3)
O8 0.040(4) 0.025(4) 0.021(4) 0.005(3) 0.005(3) 0.002(3)
O17 0.029(4) 0.016(3) 0.032(4) -0.001(3) 0.003(3) -0.003(3)
O18 0.028(4) 0.021(3) 0.030(4) -0.011(3) 0.012(3) -0.006(3)
O19 0.032(4) 0.033(4) 0.022(4) 0.000(3) 0.001(3) -0.002(3)
O20 0.022(4) 0.026(4) 0.022(3) -0.007(3) 0.006(3) 0.005(3)
C1 0.067(8) 0.019(5) 0.042(7) -0.014(5) 0.032(6) -0.016(6)
C2 0.030(6) 0.025(6) 0.069(9) 0.020(6) 0.007(6) -0.003(5)
C3 0.044(7) 0.037(6) 0.024(6) 0.005(5) 0.002(5) -0.005(6)
C4 0.020(5) 0.034(6) 0.033(6) 0.001(5) 0.012(4) -0.014(5)
C5 0.034(6) 0.024(5) 0.030(6) -0.003(5) 0.011(5) -0.010(5)
C6 0.033(6) 0.027(5) 0.026(5) 0.000(5) 0.014(4) 0.004(5)
C7 0.030(6) 0.036(6) 0.017(5) -0.007(4) 0.007(4) 0.003(5)
C8 0.038(6) 0.037(6) 0.031(6) -0.002(5) 0.022(5) 0.001(5)
C9 0.041(7) 0.036(6) 0.040(7) -0.019(6) -0.001(6) 0.003(6)
C10 0.045(7) 0.025(6) 0.032(6) -0.002(5) 0.007(5) 0.017(5)
C11 0.031(5) 0.030(6) 0.022(5) -0.001(5) 0.004(4) -0.003(5)
C12 0.050(7) 0.024(5) 0.022(5) -0.004(4) 0.006(5) 0.003(5)
C13 0.026(5) 0.042(6) 0.019(5) 0.000(5) 0.015(4) 0.007(5)
C14 0.036(6) 0.035(6) 0.016(5) -0.002(4) 0.012(4) -0.013(5)
C15 0.039(6) 0.034(6) 0.013(5) 0.006(4) 0.003(4) 0.005(5)
C16 0.016(5) 0.031(6) 0.044(7) -0.015(5) -0.001(5) -0.009(4)
C17 0.017(5) 0.048(7) 0.033(6) 0.002(6) -0.006(4) 0.006(5)
C18 0.016(5) 0.027(6) 0.100(11) 0.006(7) 0.018(6) 0.019(5)
C19 0.016(5) 0.066(8) 0.027(5) -0.010(6) 0.014(4) -0.005(5)
C20 0.019(5) 0.034(6) 0.047(7) 0.007(5) 0.008(5) -0.003(5)
C21 0.030(6) 0.034(6) 0.018(5) 0.002(4) 0.004(4) -0.011(5)
C22 0.027(5) 0.030(5) 0.022(5) -0.007(4) 0.008(4) 0.000(5)
C23 0.041(7) 0.039(6) 0.016(5) -0.004(5) -0.004(5) 0.002(5)
C24 0.019(5) 0.034(6) 0.022(5) -0.002(5) -0.005(4) -0.004(5)
C25 0.041(7) 0.036(6) 0.021(5) -0.001(5) 0.004(5) 0.011(5)
C26 0.018(5) 0.055(7) 0.031(6) 0.014(6) 0.001(4) 0.004(5)
C27 0.018(5) 0.034(6) 0.066(9) -0.015(6) -0.001(5) 0.008(5)
C28 0.015(5) 0.082(10) 0.032(6) -0.009(7) 0.005(4) 0.008(6)
C29 0.019(6) 0.036(6) 0.060(8) 0.012(6) 0.002(5) -0.010(5)
C30 0.012(5) 0.036(6) 0.036(6) -0.012(5) -0.002(4) 0.001(4)
C31 0.056(9) 0.035(7) 0.083(11) 0.032(8) 0.010(8) -0.001(7)
C32 0.078(10) 0.038(7) 0.037(7) 0.012(6) 0.041(7) -0.020(7)
C33 0.037(7) 0.050(8) 0.094(12) 0.040(9) 0.010(8) -0.018(6)
C34 0.163(19) 0.058(10) 0.032(8) 0.012(7) -0.015(10) -0.087(12)
C35 0.17(2) 0.011(6) 0.106(16) 0.001(8) 0.064(15) -0.006(10)
C36 0.042(7) 0.017(5) 0.043(7) -0.006(5) 0.023(5) 0.013(5)
C37 0.048(7) 0.026(6) 0.040(7) -0.016(5) 0.012(6) -0.014(5)
C38 0.049(7) 0.038(6) 0.016(5) -0.011(5) 0.010(5) 0.004(5)
C39 0.034(6) 0.032(6) 0.050(7) -0.013(5) 0.031(5) 0.006(5)
C40 0.018(5) 0.040(7) 0.049(7) -0.015(6) 0.013(5) 0.016(5)
Ti9 0.0171(8) 0.0167(8) 0.0160(8) -0.0029(7) 0.0067(6) -0.0012(7)
Ti10 0.0173(8) 0.0208(9) 0.0165(8) -0.0001(7) 0.0081(7) -0.0001(7)
Ti11 0.0154(8) 0.0217(9) 0.0167(8) -0.0010(7) 0.0046(7) -0.0005(7)
Ti12 0.0171(8) 0.0158(8) 0.0176(8) -0.0016(7) 0.0091(7) 0.0003(7)
Ti13 0.0174(8) 0.0137(8) 0.0244(9) 0.0000(7) 0.0082(7) 0.0007(7)
Ti14 0.0179(8) 0.0202(9) 0.0196(8) -0.0044(7) 0.0083(7) 0.0002(7)
Ti15 0.0178(9) 0.0212(9) 0.0187(8) -0.0031(7) 0.0059(7) -0.0021(7)
Ti16 0.0182(9) 0.0155(8) 0.0201(9) -0.0001(7) 0.0087(7) -0.0015(7)
O9 0.035(4) 0.035(4) 0.018(3) -0.002(3) 0.009(3) -0.009(3)
O10 0.019(3) 0.031(4) 0.029(4) -0.002(3) 0.007(3) -0.001(3)
O11 0.033(4) 0.031(4) 0.018(3) 0.003(3) 0.006(3) 0.006(3)
O12 0.022(4) 0.030(4) 0.029(4) -0.003(3) 0.009(3) -0.005(3)
O13 0.035(4) 0.023(4) 0.021(3) 0.002(3) 0.011(3) 0.005(3)
O14 0.014(3) 0.029(4) 0.031(4) -0.005(3) 0.006(3) -0.001(3)
O15 0.038(4) 0.024(4) 0.017(3) -0.008(3) 0.009(3) -0.006(3)
O16 0.023(4) 0.030(4) 0.036(4) 0.012(3) 0.008(3) 0.007(3)
O21 0.030(4) 0.018(3) 0.035(4) -0.004(3) 0.009(3) -0.001(3)
O22 0.036(4) 0.027(4) 0.024(4) -0.005(3) 0.019(3) 0.008(3)
O23 0.031(4) 0.022(4) 0.024(4) 0.000(3) 0.007(3) -0.003(3)
O24 0.027(3) 0.020(3) 0.026(3) -0.005(3) 0.016(3) 0.002(3)
C41 0.041(7) 0.014(5) 0.033(6) 0.000(4) 0.003(5) -0.008(5)
C42 0.012(5) 0.050(7) 0.029(6) -0.017(5) 0.010(4) -0.012(5)
C43 0.029(6) 0.028(6) 0.043(7) 0.000(5) -0.004(5) 0.006(5)
C44 0.023(5) 0.035(6) 0.018(5) -0.006(4) 0.010(4) -0.009(5)
C45 0.040(7) 0.025(6) 0.032(6) -0.017(5) -0.003(5) 0.008(5)
C46 0.036(6) 0.031(6) 0.026(5) 0.012(5) 0.016(5) 0.001(5)
C47 0.025(6) 0.057(7) 0.021(5) 0.018(5) 0.010(4) -0.009(5)
C48 0.033(6) 0.040(6) 0.029(6) -0.001(5) 0.026(5) -0.010(5)
C49 0.018(5) 0.036(6) 0.033(6) -0.002(5) 0.021(4) -0.003(5)
C50 0.026(6) 0.028(5) 0.034(6) -0.006(5) 0.014(5) -0.008(5)
C51 0.032(6) 0.027(6) 0.045(7) 0.013(5) -0.020(6) 0.001(5)
C52 0.046(7) 0.034(6) 0.017(5) 0.014(5) -0.005(5) -0.009(5)
C53 0.034(6) 0.033(6) 0.025(5) 0.008(5) 0.004(5) -0.007(5)
C54 0.018(6) 0.072(9) 0.045(7) 0.004(7) 0.002(5) 0.009(6)
C55 0.040(7) 0.081(10) 0.025(6) -0.008(6) 0.004(5) 0.046(7)
C56 0.041(7) 0.049(7) 0.022(5) -0.001(5) 0.017(5) 0.028(6)
C57 0.030(6) 0.040(7) 0.048(7) -0.010(6) 0.032(5) 0.004(5)
C58 0.036(6) 0.038(6) 0.025(5) 0.005(5) 0.019(5) 0.004(5)
C59 0.028(6) 0.057(8) 0.026(6) -0.024(6) 0.011(5) -0.004(6)
C60 0.053(7) 0.012(5) 0.064(8) -0.010(5) 0.043(6) 0.004(5)
C61 0.024(6) 0.034(6) 0.043(7) 0.000(5) 0.015(5) 0.010(5)
C62 0.036(6) 0.022(5) 0.019(5) -0.007(4) -0.002(4) 0.009(5)
C63 0.037(6) 0.018(5) 0.031(6) 0.010(4) -0.004(5) -0.002(5)
C64 0.028(6) 0.037(6) 0.028(6) 0.005(5) 0.009(4) 0.011(5)
C65 0.018(5) 0.031(6) 0.037(6) -0.008(5) -0.005(4) -0.002(5)
C66 0.025(5) 0.029(6) 0.043(6) -0.007(5) 0.023(5) -0.005(5)
C67 0.040(7) 0.057(8) 0.029(6) -0.008(6) 0.018(5) 0.015(6)
C68 0.037(6) 0.055(8) 0.033(6) -0.033(6) 0.021(5) -0.021(6)
C69 0.038(6) 0.024(6) 0.055(7) -0.004(5) 0.036(6) 0.015(5)
C70 0.035(6) 0.026(6) 0.040(6) -0.009(5) 0.021(5) 0.010(5)
C71 0.029(6) 0.025(6) 0.051(7) 0.001(5) -0.021(6) 0.001(5)
C72 0.047(7) 0.045(7) 0.016(5) 0.006(5) -0.004(5) -0.023(6)
C73 0.021(5) 0.038(6) 0.047(7) -0.024(6) 0.014(5) -0.013(5)
C74 0.035(6) 0.027(6) 0.041(7) -0.005(5) 0.003(5) -0.009(5)
C75 0.025(6) 0.039(7) 0.044(7) -0.011(6) 0.012(5) -0.020(5)
C76 0.036(7) 0.046(7) 0.059(8) 0.014(7) 0.039(6) -0.002(6)
C77 0.026(6) 0.054(8) 0.047(7) 0.013(6) 0.015(5) -0.012(6)
C78 0.057(8) 0.020(5) 0.032(6) 0.008(5) 0.021(5) 0.002(5)
C79 0.053(8) 0.042(7) 0.023(6) 0.015(5) 0.013(5) 0.000(6)
C80 0.057(8) 0.035(7) 0.038(7) -0.003(5) 0.027(6) -0.014(6)
C81 0.044(6) 0.021(5) 0.038(6) 0.006(5) 0.019(5) 0.000(5)
Cl1 0.0378(15) 0.0349(15) 0.0372(15) 0.0032(12) 0.0027(12) -0.0025(13)
Cl2 0.0442(16) 0.0330(14) 0.0328(14) 0.0042(12) 0.0045(12) -0.0069(13)
C82 0.041(6) 0.028(6) 0.043(6) -0.001(5) 0.016(5) 0.001(5)
Cl3 0.0527(19) 0.075(2) 0.0454(17) -0.0001(18) 0.0137(15) -0.0032(19)
Cl4 0.106(3) 0.049(2) 0.104(3) -0.002(2) 0.077(3) 0.001(2)
C83 0.044(7) 0.049(8) 0.043(7) -0.005(6) -0.001(6) 0.008(6)
Cl5 0.0423(16) 0.0511(18) 0.0427(16) -0.0018(15) 0.0088(13) 0.0030(15)
Cl6 0.065(2) 0.050(2) 0.084(3) -0.0008(19) 0.042(2) -0.0119(18)
C84 0.029(6) 0.027(6) 0.030(6) -0.004(5) 0.000(5) 0.008(5)
Cl7 0.0482(17) 0.0332(15) 0.0410(16) 0.0045(13) 0.0142(13) 0.0024(13)
Cl8 0.0405(16) 0.0419(16) 0.0381(15) -0.0032(13) 0.0111(12) -0.0055(13)
C85 0.052(7) 0.023(5) 0.035(6) -0.010(5) 0.013(5) 0.002(6)
Cl9 0.0480(17) 0.0339(15) 0.0316(14) -0.0055(12) 0.0057(12) 0.0075(13)
Cl10 0.0611(19) 0.0349(15) 0.0303(14) -0.0008(12) 0.0134(13) -0.0047(14)
C86 0.021(6) 0.089(10) 0.033(6) 0.036(7) 0.006(5) -0.011(6)
Cl11 0.0486(18) 0.0438(17) 0.0540(19) -0.0069(15) 0.0186(15) -0.0070(15)
Cl12 0.0454(17) 0.0450(17) 0.0537(18) -0.0013(15) 0.0187(14) -0.0041(14)
C87 0.039(6) 0.040(6) 0.022(5) -0.007(5) 0.005(4) -0.001(5)
Cl13 0.0433(17) 0.0476(18) 0.0519(18) 0.0024(15) 0.0087(14) 0.0135(15)
Cl14 0.078(3) 0.059(2) 0.075(3) 0.011(2) -0.020(2) -0.036(2)
C88 0.033(6) 0.033(6) 0.039(6) 0.002(5) -0.001(5) -0.002(5)
Cl15 0.065(2) 0.0358(16) 0.0529(19) -0.0089(15) 0.0084(16) 0.0001(16)
Cl16 0.060(2) 0.0427(18) 0.063(2) 0.0095(16) -0.0023(17) 0.0018(16)
C89 0.044(7) 0.049(8) 0.046(7) -0.003(6) 0.011(6) 0.003(6)
Cl17 0.048(2) 0.077(3) 0.070(2) 0.017(2) 0.0031(18) -0.0242(19)
Cl18 0.120(4) 0.097(3) 0.063(3) -0.013(2) 0.003(2) 0.077(3)
C90 0.039(7) 0.040(7) 0.054(8) 0.001(6) 0.019(6) 0.000(6)
Cl19 0.0470(18) 0.0469(18) 0.0550(19) -0.0116(15) 0.0240(15) -0.0077(15)
Cl20 0.0514(19) 0.070(2) 0.0484(19) -0.0169(17) 0.0108(15) -0.0033(18)
C91 0.041(7) 0.053(8) 0.036(7) 0.008(6) 0.006(5) 0.001(6)
Cl21 0.0520(19) 0.079(2) 0.0386(16) -0.0149(17) 0.0163(14) -0.0061(18)
Cl22 0.058(2) 0.058(2) 0.0455(18) -0.0075(16) 0.0275(15) -0.0034(17)
C92 0.027(6) 0.054(8) 0.062(9) -0.020(7) -0.007(6) 0.012(6)
Cl23 0.0374(16) 0.0427(17) 0.0550(19) -0.0023(15) -0.0018(14) -0.0038(13)
Cl24 0.0471(17) 0.0392(16) 0.0415(16) -0.0091(13) 0.0080(13) -0.0021(14)

loop_
_geom_bond_atom_site_label_1
_geom_bond_atom_site_label_2
_geom_bond_distance
_geom_bond_site_symmetry_2
_geom_bond_publ_flag
Ti1 O1 1.805(7) . ?
Ti1 O4 1.817(6) . ?
Ti1 O17 1.821(6) . ?
Ti1 C1 2.406(10) . ?
Ti1 C3 2.407(12) . ?
Ti1 C5 2.412(10) . ?
Ti1 C2 2.411(11) . ?
Ti1 C4 2.426(10) . ?
Ti2 O2 1.794(6) . ?
Ti2 O1 1.806(7) . ?
Ti2 O18 1.805(6) . ?
Ti2 C6 2.384(10) . ?
Ti2 C10 2.408(10) . ?
Ti2 C7 2.415(10) . ?
Ti2 C9 2.412(12) . ?
Ti2 C8 2.431(11) . ?
Ti3 O19 1.804(7) . ?
Ti3 O2 1.810(6) . ?
Ti3 O3 1.813(7) . ?
Ti3 C15 2.404(9) . ?
Ti3 C12 2.405(10) . ?
Ti3 C11 2.417(9) . ?
Ti3 C13 2.417(10) . ?
Ti3 C14 2.431(10) . ?
Ti4 O20 1.803(6) . ?
Ti4 O3 1.815(7) . ?
Ti4 O4 1.829(6) . ?
Ti4 C17 2.390(9) . ?
Ti4 C16 2.402(9) . ?
Ti4 C20 2.419(11) . ?
Ti4 C19 2.426(10) . ?
Ti4 C18 2.426(10) . ?
Ti5 O8 1.801(7) . ?
Ti5 O5 1.808(7) . ?
Ti5 O17 1.824(6) . ?
Ti5 C21 2.384(10) . ?
Ti5 C25 2.389(10) . ?
Ti5 C24 2.411(8) . ?
Ti5 C23 2.412(10) . ?
Ti5 C22 2.416(10) . ?
Ti6 O6 1.802(6) . ?
Ti6 O18 1.812(6) . ?
Ti6 O5 1.816(7) . ?
Ti6 C30 2.390(9) . ?
Ti6 C29 2.394(11) . ?
Ti6 C28 2.402(11) . ?
Ti6 C27 2.417(10) . ?
Ti6 C26 2.422(9) . ?
Ti7 O6 1.814(7) . ?
Ti7 O7 1.819(8) . ?
Ti7 O19 1.821(7) . ?
Ti7 C34 2.359(12) . ?
Ti7 C32 2.384(10) . ?
Ti7 C35 2.397(13) . ?
Ti7 C33 2.396(13) . ?
Ti7 C31 2.403(12) . ?
Ti8 O20 1.804(6) . ?
Ti8 O8 1.805(7) . ?
Ti8 O7 1.814(8) . ?
Ti8 C38 2.371(10) . ?
Ti8 C39 2.398(10) . ?
Ti8 C37 2.407(10) . ?
Ti8 C36 2.405(10) . ?
Ti8 C40 2.411(10) . ?
C1 C2 1.389(16) . ?
C1 C5 1.398(16) . ?
C1 H1A 0.9300 . ?
C2 C3 1.395(18) . ?
C2 H2A 0.9300 . ?
C3 C4 1.410(14) . ?
C3 H3A 0.9300 . ?
C4 C5 1.453(15) . ?
C4 H4A 0.9300 . ?
C5 H5A 0.9300 . ?
C6 C10 1.404(14) . ?
C6 C7 1.418(15) . ?
C6 H6A 0.9300 . ?
C7 C8 1.400(15) . ?
C7 H7A 0.9300 . ?
C8 C9 1.406(15) . ?
C8 H8A 0.9300 . ?
C9 C10 1.388(17) . ?
C9 H9A 0.9300 . ?
C10 H10A 0.9300 . ?
C11 C12 1.400(15) . ?
C11 C15 1.404(14) . ?
C11 H11A 0.9300 . ?
C12 C13 1.452(15) . ?
C12 H12A 0.9300 . ?
C13 C14 1.400(15) . ?
C13 H13A 0.9300 . ?
C14 C15 1.390(15) . ?
C14 H14A 0.9300 . ?
C15 H15A 0.9300 . ?
C16 C20 1.362(16) . ?
C16 C17 1.375(15) . ?
C16 H16A 0.9300 . ?
C17 C18 1.432(17) . ?
C17 H17A 0.9300 . ?
C18 C19 1.399(17) . ?
C18 H18A 0.9300 . ?
C19 C20 1.414(16) . ?
C19 H19A 0.9300 . ?
C20 H20A 0.9300 . ?
C21 C22 1.382(14) . ?
C21 C25 1.409(15) . ?
C21 H21A 0.9300 . ?
C22 C23 1.374(15) . ?
C22 H22A 0.9300 . ?
C23 C24 1.379(15) . ?
C23 H23A 0.9300 . ?
C24 C25 1.411(15) . ?
C24 H24A 0.9300 . ?
C25 H25A 0.9300 . ?
C26 C27 1.396(16) . ?
C26 C30 1.421(16) . ?
C26 H26A 0.9300 . ?
C27 C28 1.364(17) . ?
C27 H27A 0.9300 . ?
C28 C29 1.380(17) . ?
C28 H28A 0.9300 . ?
C29 C30 1.365(16) . ?
C29 H29A 0.9300 . ?
C30 H30A 0.9300 . ?
C31 C32 1.35(2) . ?
C31 C35 1.37(2) . ?
C31 H31A 0.9300 . ?
C32 C33 1.371(18) . ?
C32 H32A 0.9300 . ?
C33 C34 1.48(3) . ?
C33 H33A 0.9300 . ?
C34 C35 1.38(3) . ?
C34 H34A 0.9300 . ?
C35 H35A 0.9300 . ?
C36 C40 1.379(16) . ?
C36 C37 1.398(15) . ?
C36 H36A 0.9300 . ?
C37 C38 1.383(16) . ?
C37 H37A 0.9300 . ?
C38 C39 1.390(15) . ?
C38 H38A 0.9300 . ?
C39 C40 1.405(16) . ?
C39 H39A 0.9300 . ?
C40 H40A 0.9300 . ?
Ti9 O12 1.807(7) . ?
Ti9 O9 1.816(7) . ?
Ti9 O21 1.824(7) . ?
Ti9 C45 2.403(10) . ?
Ti9 C43 2.407(10) . ?
Ti9 C42 2.407(9) . ?
Ti9 C41 2.409(10) . ?
Ti9 C44 2.418(9) . ?
Ti10 O22 1.803(7) . ?
Ti10 O9 1.806(6) . ?
Ti10 O10 1.817(7) . ?
Ti10 C46 2.379(10) . ?
Ti10 C50 2.387(10) . ?
Ti10 C47 2.392(10) . ?
Ti10 C48 2.407(10) . ?
Ti10 C49 2.403(10) . ?
Ti11 O10 1.815(7) . ?
Ti11 O11 1.817(7) . ?
Ti11 O23 1.819(7) . ?
Ti11 C55 2.383(10) . ?
Ti11 C54 2.394(10) . ?
Ti11 C51 2.402(10) . ?
Ti11 C53 2.406(10) . ?
Ti11 C52 2.416(9) . ?
Ti12 O24 1.808(7) . ?
Ti12 O11 1.818(6) . ?
Ti12 O12 1.818(7) . ?
Ti12 C60 2.384(10) . ?
Ti12 C59 2.392(10) . ?
Ti12 C56 2.410(10) . ?
Ti12 C58 2.412(10) . ?
Ti12 C57 2.417(10) . ?
Ti13 O21 1.801(7) . ?
Ti13 O16 1.815(7) . ?
Ti13 O13 1.820(7) . ?
Ti13 C64 2.407(10) . ?
Ti13 C61 2.410(10) . ?
Ti13 C63 2.416(9) . ?
Ti13 C65 2.417(9) . ?
Ti13 C62 2.416(10) . ?
Ti14 O22 1.799(7) . ?
Ti14 O13 1.810(6) . ?
Ti14 O14 1.810(6) . ?
Ti14 C67 2.385(11) . ?
Ti14 C66 2.401(10) . ?
Ti14 C69 2.400(10) . ?
Ti14 C70 2.407(10) . ?
Ti14 C68 2.415(10) . ?
Ti15 O23 1.808(7) . ?
Ti15 O14 1.809(7) . ?
Ti15 O15 1.823(7) . ?
Ti15 C72 2.383(10) . ?
Ti15 C71 2.382(9) . ?
Ti15 C75 2.394(10) . ?
Ti15 C73 2.412(10) . ?
Ti15 C74 2.428(10) . ?
Ti16 O24 1.796(6) . ?
Ti16 O16 1.806(7) . ?
Ti16 O15 1.810(6) . ?
Ti16 C78 2.385(11) . ?
Ti16 C77 2.396(11) . ?
Ti16 C76 2.404(11) . ?
Ti16 C79 2.414(11) . ?
Ti16 C80 2.415(12) . ?
C41 C45 1.382(16) . ?
C41 C42 1.434(15) . ?
C41 H41A 0.9300 . ?
C42 C43 1.411(16) . ?
C42 H42A 0.9300 . ?
C43 C44 1.403(15) . ?
C43 H43A 0.9300 . ?
C44 C45 1.396(15) . ?
C44 H44A 0.9300 . ?
C45 H45A 0.9300 . ?
C46 C50 1.389(14) . ?
C46 C47 1.409(15) . ?
C46 H46A 0.9300 . ?
C47 C48 1.386(16) . ?
C47 H47A 0.9300 . ?
C48 C49 1.384(14) . ?
C48 H48A 0.9300 . ?
C49 C50 1.424(14) . ?
C49 H49A 0.9300 . ?
C50 H50A 0.9300 . ?
C51 C52 1.407(17) . ?
C51 C55 1.425(18) . ?
C51 H51A 0.9300 . ?
C52 C53 1.387(15) . ?
C52 H52A 0.9300 . ?
C53 C54 1.401(16) . ?
C53 H53A 0.9300 . ?
C54 C55 1.396(19) . ?
C54 H54A 0.9300 . ?
C55 H55A 0.9300 . ?
C56 C57 1.382(16) . ?
C56 C60 1.402(16) . ?
C56 H56A 0.9300 . ?
C57 C58 1.393(15) . ?
C57 H57A 0.9300 . ?
C58 C59 1.367(16) . ?
C58 H58A 0.9300 . ?
C59 C60 1.407(16) . ?
C59 H59A 0.9300 . ?
C60 H60A 0.9300 . ?
C61 C62 1.394(15) . ?
C61 C65 1.434(15) . ?
C61 H61A 0.9300 . ?
C62 C63 1.402(16) . ?
C62 H62A 0.9300 . ?
C63 C64 1.398(14) . ?
C63 H63A 0.9300 . ?
C64 C65 1.396(15) . ?
C64 H64A 0.9300 . ?
C65 H65A 0.9300 . ?
C66 C70 1.386(15) . ?
C66 C67 1.436(15) . ?
C66 H66A 0.9300 . ?
C67 C68 1.381(17) . ?
C67 H67A 0.9300 . ?
C68 C69 1.401(16) . ?
C68 H68A 0.9300 . ?
C69 C70 1.384(15) . ?
C69 H69A 0.9300 . ?
C70 H70A 0.9300 . ?
C71 C75 1.398(16) . ?
C71 C72 1.412(18) . ?
C71 H71A 0.9300 . ?
C72 C73 1.381(16) . ?
C72 H72A 0.9300 . ?
C73 C74 1.360(16) . ?
C73 H73A 0.9300 . ?
C74 C75 1.371(16) . ?
C74 H74A 0.9300 . ?
C75 H75A 0.9300 . ?
C76 C77 1.351(17) . ?
C76 C80 1.388(17) . ?
C76 H76A 0.9300 . ?
C77 C78 1.395(16) . ?
C77 H77A 0.9300 . ?
C78 C79 1.392(15) . ?
C78 H78A 0.9300 . ?
C79 C80 1.380(17) . ?
C79 H79A 0.9300 . ?
C80 H80A 0.9300 . ?
C81 Cl1 1.753(11) . ?
C81 Cl2 1.765(11) . ?
C81 H81A 0.9700 . ?
C81 H81B 0.9700 . ?
C82 Cl3 1.766(11) . ?
C82 Cl4 1.779(12) . ?
C82 H82A 0.9700 . ?
C82 H82B 0.9700 . ?
C83 Cl5 1.742(12) . ?
C83 Cl6 1.771(14) . ?
C83 H83A 0.9700 . ?
C83 H83B 0.9700 . ?
C84 Cl8 1.766(10) . ?
C84 Cl7 1.768(10) . ?
C84 H84A 0.9700 . ?
C84 H84B 0.9700 . ?
C85 Cl10 1.751(11) . ?
C85 Cl9 1.772(10) . ?
C85 H85A 0.9700 . ?
C85 H85B 0.9700 . ?
C86 Cl11 1.719(12) . ?
C86 Cl12 1.828(12) . ?
C86 H86A 0.9700 . ?
C86 H86B 0.9700 . ?
C87 Cl14 1.757(11) . ?
C87 Cl13 1.783(11) . ?
C87 H87A 0.9700 . ?
C87 H87B 0.9700 . ?
C88 Cl16 1.752(11) . ?
C88 Cl15 1.764(11) . ?
C88 H88A 0.9700 . ?
C88 H88B 0.9700 . ?
C89 Cl18 1.723(12) . ?
C89 Cl17 1.767(13) . ?
C89 H89A 0.9700 . ?
C89 H89B 0.9700 . ?
C90 Cl20 1.751(12) . ?
C90 Cl19 1.791(13) . ?
C90 H90A 0.9700 . ?
C90 H90B 0.9700 . ?
C91 Cl21 1.757(12) . ?
C91 Cl22 1.763(13) . ?
C91 H91A 0.9700 . ?
C91 H91B 0.9700 . ?
C92 Cl23 1.732(11) . ?
C92 Cl24 1.766(12) . ?
C92 H92A 0.9700 . ?
C92 H92B 0.9700 . ?
